data_1561022
loop_
_publ_author_name
'Xiong, Gang'
'Wang, Bin-bin'
'He, Yongke'
'you, Lixin'
'Ren, Baoyi'
'Sun, Yaguang'

_publ_section_title
;
 Syntheses, structures, and luminescence of a series of novel trimetallic
 coordination polymers constructed by Cu-I clusters and alkaline-carboxyl-
 alkaline-earth building units
;
_journal_name_full 'Journal of Solid State Chemistry'
_journal_page_first 393
_journal_page_last 401
_journal_paper_doi 10.1016/j.jssc.2018.06.026
_journal_volume 265
_journal_year 2018
_chemical_formula_moiety 'C42 H29 Ba2 Cu2 I Li2 N7 O15.5'
_chemical_formula_sum 'C42 H29 Ba2 Cu2 I Li2 N7 O15.5'
_chemical_formula_weight 1422.26
_space_group_crystal_system orthorhombic
_space_group_IT_number 61
_space_group_name_Hall '-P 2ac 2ab'
_space_group_name_H-M_alt 'P b c a'
_atom_sites_solution_hydrogens mixed
_atom_sites_solution_primary dual
_cell_angle_alpha 90
_cell_angle_beta 90
_cell_angle_gamma 90
_cell_formula_units_Z 8
_cell_length_a 14.392(6)
_cell_length_b 27.158(11)
_cell_length_c 28.376(11)
_cell_measurement_reflns_used 20957
_cell_measurement_temperature 293(2)
_cell_measurement_theta_max 25.009
_cell_measurement_theta_min 3.015
_cell_volume 11091(8)
_computing_molecular_graphics 'Olex2 (Dolomanov et al., 2009)'
_computing_publication_material 'Olex2 (Dolomanov et al., 2009)'
_computing_structure_refinement 'ShelXL (Sheldrick, 2015)'
_computing_structure_solution 'ShelXT (Sheldrick, 2015)'
_diffrn_ambient_temperature 293.0
_diffrn_measured_fraction_theta_full 0.994
_diffrn_measured_fraction_theta_max 0.994
_diffrn_measurement_device_type 'Bruker P4'
_diffrn_measurement_method '\w scans'
_diffrn_radiation_monochromator graphite
_diffrn_radiation_type MoK\a
_diffrn_radiation_wavelength 0.71073
_diffrn_reflns_av_R_equivalents 0.1392
_diffrn_reflns_av_unetI/netI 0.0578
_diffrn_reflns_Laue_measured_fraction_full 0.994
_diffrn_reflns_Laue_measured_fraction_max 0.994
_diffrn_reflns_limit_h_max 17
_diffrn_reflns_limit_h_min -17
_diffrn_reflns_limit_k_max 32
_diffrn_reflns_limit_k_min -32
_diffrn_reflns_limit_l_max 33
_diffrn_reflns_limit_l_min -33
_diffrn_reflns_number 78766
_diffrn_reflns_point_group_measured_fraction_full 0.994
_diffrn_reflns_point_group_measured_fraction_max 0.994
_diffrn_reflns_theta_full 25.009
_diffrn_reflns_theta_max 25.009
_diffrn_reflns_theta_min 3.015
_exptl_absorpt_coefficient_mu 2.780
_exptl_absorpt_correction_type none
_exptl_crystal_colour Colorless
_exptl_crystal_density_diffrn 1.704
_exptl_crystal_density_method "'not measured'"
_exptl_crystal_description Prism
_exptl_crystal_F_000 5464
_exptl_crystal_size_max 0.2
_exptl_crystal_size_mid 0.2
_exptl_crystal_size_min 0.2
_platon_squeeze_details
;
TITL shelx in Pbca #61
CELL   14.3920   27.1580   28.3760     90.00     90.00     90.00
SPGR Pbca
# Solvent Accessible Volume =      1728
# Electrons Found in S.A.V. =       340
# Note: Atoms in Void are Labelled as Cxxx and Qxxx for all Others
Q101 0.598 0.712 0.842 !       1.63 eA-3
C102 0.193 0.189 0.268 !       1.59 eA-3
C103 0.500 0.805 0.672 !       1.55 eA-3
Q104 0.295 0.196 0.251 !       1.55 eA-3
Q105 0.989 0.205 0.212 !       1.52 eA-3
C106 0.221 0.210 0.264 !       1.49 eA-3
C107 0.649 0.672 0.216 !       1.49 eA-3
Q108 0.018 0.993 0.839 !       1.47 eA-3
C109 0.969 0.736 0.318 !       1.38 eA-3
C110 0.440 0.728 0.730 !       1.36 eA-3
Q111 0.267 0.779 0.030 !       1.33 eA-3
C112 0.559 0.654 0.191 !       1.29 eA-3
Q113 0.527 0.297 0.516 !       1.29 eA-3
Q114 0.011 0.695 0.256 !       1.29 eA-3
Q115 0.235 0.241 0.149 !       1.28 eA-3
C116 0.496 0.871 0.724 !       1.27 eA-3
C117 0.769 0.735 0.262 !       1.26 eA-3
C118 0.484 0.337 0.249 !       1.25 eA-3
C119 0.712 0.688 0.209 !       1.24 eA-3
Q120 0.878 0.986 0.790 !       1.24 eA-3
Q121 0.888 0.094 0.162 !       1.24 eA-3
Q122 0.129 0.246 0.186 !       1.22 eA-3
Q123 0.985 0.470 0.697 !       1.22 eA-3
C124 0.060 0.219 0.196 !       1.20 eA-3
C125 0.988 0.616 0.305 !       1.20 eA-3
Q126 0.671 0.415 0.399 !       1.20 eA-3
Q127 0.766 0.767 0.694 !       1.19 eA-3
Q128 0.019 0.497 0.250 !       1.19 eA-3
Q129 0.589 0.658 0.221 !       1.19 eA-3
Q130 0.436 0.234 0.371 !       1.18 eA-3
C131 0.248 0.173 0.290 !       1.17 eA-3
Q132 0.861 0.358 0.216 !       1.16 eA-3
Q133 0.495 0.165 0.079 !       1.16 eA-3
Q134 0.530 0.347 0.749 !       1.15 eA-3
Q135 0.288 0.147 0.673 !       1.15 eA-3
Q136 0.713 0.223 0.827 !       1.14 eA-3
Q137 1.000 0.165 0.378 !       1.14 eA-3
Q138 0.988 0.830 0.742 !       1.14 eA-3
Q139 0.020 0.263 0.763 !       1.13 eA-3
Q140 0.236 0.110 0.209 !       1.13 eA-3
Q141 0.793 0.222 0.181 !       1.12 eA-3
Q142 0.508 0.482 0.939 !       1.12 eA-3
Q143 0.969 0.240 0.763 !       1.11 eA-3
Q144 0.612 0.720 0.209 !       1.11 eA-3
Q145 0.301 0.217 0.220 !       1.11 eA-3
Q146 0.699 0.783 0.780 !       1.11 eA-3
Q147 0.544 0.854 0.735 !       1.11 eA-3
Q148 0.520 0.322 0.289 !       1.10 eA-3
Q149 0.877 0.271 0.807 !       1.10 eA-3
C150 0.014 0.649 0.302 !       1.10 eA-3
C151 0.427 0.213 0.314 !       1.10 eA-3
Q152 0.727 0.241 0.422 !       1.10 eA-3
Q153 0.194 0.353 0.804 !       1.09 eA-3
Q154 0.049 0.692 0.767 !       1.09 eA-3
C155 0.891 0.805 0.812 !       1.09 eA-3
Q156 0.202 0.431 0.217 !       1.09 eA-3
Q157 0.531 0.671 0.967 !       1.09 eA-3
Q158 0.541 0.492 0.718 !       1.08 eA-3
Q159 0.112 0.213 0.633 !       1.08 eA-3
C160 0.701 0.839 0.689 !       1.08 eA-3
Q161 0.780 0.260 0.545 !       1.08 eA-3
Q162 0.906 0.789 0.220 !       1.07 eA-3
Q163 0.551 0.227 0.938 !       1.07 eA-3
C164 0.895 0.663 0.268 !       1.07 eA-3
Q165 0.079 0.800 0.205 !       1.07 eA-3
C166 0.616 0.821 0.706 !       1.07 eA-3
Q167 0.536 0.834 0.125 !       1.07 eA-3
Q168 0.812 0.750 0.287 !       1.06 eA-3
Q169 1.000 0.210 0.702 !       1.06 eA-3
Q170 0.265 0.260 0.478 !       1.05 eA-3
Q171 0.579 0.716 0.261 !       1.05 eA-3
Q172 0.112 0.125 0.246 !       1.04 eA-3
Q173 0.575 0.211 0.267 !       1.04 eA-3
Q174 0.142 0.763 0.876 !       1.04 eA-3
Q175 0.144 0.618 0.694 !       1.04 eA-3
Q176 0.594 0.284 0.254 !       1.04 eA-3
Q177 0.652 0.712 0.841 !       1.03 eA-3
C178 0.789 0.720 0.303 !       1.03 eA-3
C179 0.118 0.876 0.793 !       1.03 eA-3
Q180 0.574 0.477 0.353 !       1.03 eA-3
Q181 0.566 0.029 0.297 !       1.03 eA-3
Q182 0.605 0.547 0.713 !       1.02 eA-3
Q183 0.373 0.973 0.650 !       1.02 eA-3
C184 0.107 0.634 0.266 !       1.02 eA-3
Q185 0.886 0.720 0.795 !       1.02 eA-3
Q186 0.014 0.997 0.668 !       1.02 eA-3
Q187 0.816 0.200 0.756 !       1.01 eA-3
Q188 0.559 0.316 0.689 !       1.01 eA-3
Q189 0.320 0.501 0.702 !       1.01 eA-3
Q190 0.611 0.256 0.561 !       1.01 eA-3
Q191 0.156 0.878 0.827 !       1.01 eA-3
Q192 0.468 0.857 0.142 !       1.01 eA-3
Q193 0.060 0.117 0.514 !       1.00 eA-3
Q194 0.183 0.210 0.495 !       1.00 eA-3
Q195 0.059 0.449 0.029 !       1.00 eA-3
C196 0.341 0.724 0.227 !       1.00 eA-3
Q197 0.178 0.493 0.288 !       1.00 eA-3
Q198 0.795 0.745 0.561 !       0.99 eA-3
Q199 0.359 0.866 0.276 !       0.99 eA-3
;
_refine_diff_density_max 0.884
_refine_diff_density_min -0.508
_refine_diff_density_rms 0.109
_refine_ls_extinction_coef .
_refine_ls_extinction_method none
_refine_ls_goodness_of_fit_ref 1.034
_refine_ls_hydrogen_treatment constr
_refine_ls_matrix_type full
_refine_ls_number_parameters 643
_refine_ls_number_reflns 9718
_refine_ls_number_restraints 48
_refine_ls_restrained_S_all 1.035
_refine_ls_R_factor_all 0.0908
_refine_ls_R_factor_gt 0.0749
_refine_ls_shift/su_max 0.002
_refine_ls_shift/su_mean 0.000
_refine_ls_structure_factor_coef Fsqd
_refine_ls_weighting_details 'w=1/[\s^2^(Fo^2^)+(0.0751P)^2^+50.6949P] where P=(Fo^2^+2Fc^2^)/3'
_refine_ls_weighting_scheme calc
_refine_ls_wR_factor_gt 0.1884
_refine_ls_wR_factor_ref 0.2077
_reflns_Friedel_coverage 0.000
_reflns_Friedel_fraction_full .
_reflns_Friedel_fraction_max .
_reflns_number_gt 7572
_reflns_number_total 9718
_reflns_threshold_expression 'I > 2\s(I)'
_cod_data_source_file 7.cif
_cod_data_source_block shelx_sq
_cod_original_formula_sum 'C42 H29 Ba2 Cu2 I Li2 N7 O15.50'
_cod_database_code 1561022
_shelx_space_group_comment
;
The symmetry employed for this shelxl refinement is uniquely defined
by the following loop, which should always be used as a source of
symmetry information in preference to the above space-group names.
They are only intended as comments.
;
_olex2_refinement_description
;
1. Fixed Uiso
 At 1.2 times of:
  All C(H) groups
 At 1.5 times of:
  All O(H,H) groups
2. Restrained distances
 C33-C37
 1.53 with sigma of 0.01
 H15B-Ba1
 3 with sigma of 0.01
 H38_$1-H15A_$2
 2.1 with sigma of 0.01
 H15A-O15
 0.85 with sigma of 0.01
 O15-H15B
 0.85 with sigma of 0.01
 H15A-H15B
 1.39 with sigma of 0.01
3. Uiso/Uaniso restraints and constraints
Uanis(O17) \\sim Ueq, Uanis(O16) \\sim Ueq: with sigma of 0.01 and sigma for
terminal atoms of 0.01
Uanis(O13) \\sim Ueq, Uanis(O14) \\sim Ueq: with sigma of 0.01 and sigma for
terminal atoms of 0.01
Uanis(O11) \\sim Ueq: with sigma of 0.01 and sigma for terminal atoms of 0.02
Uanis(Li2) \\sim Ueq: with sigma of 0.01 and sigma for terminal atoms of 0.02
Uanis(Ba1) \\sim Ueq: with sigma of 0.01 and sigma for terminal atoms of 0.02
Uanis(O16) = Uanis(O17)
4. Others
 Fixed Sof: O15(0.5) H15A(0.5) H15B(0.5) O16(0.5) O17(0.5)
5.a Fixed occupancy and ADP/Uiso:
 H15B
5.b Riding coordinates:
 O15(H15A)
5.c Aromatic/amide H refined with riding coordinates:
 C3(H3), C4(H4), C6(H6), C7(H7), C10(H10), C11(H11), C12(H12), C13(H13),
 C15(H15), C16(H16), C17(H17), C18(H18), C20(H20), C21(H21), C23(H23), C24(H24),
  C25(H25), C27(H27), C30(H30), C31(H31), C32(H32), C34(H34), C35(H35),
 C36(H36), C38(H38), C39(H39), C41(H41), C42(H42)
5.d Fitted hexagon refined as free rotating group:
 N7(C38,C39,C40,C41,C42)
;
_platon_squeeze_void_probe_radius 1.20

loop_
_space_group_symop_operation_xyz
'x, y, z'
'-x+1/2, -y, z+1/2'
'x+1/2, -y+1/2, -z'
'-x, y+1/2, -z+1/2'
'-x, -y, -z'
'x-1/2, y, -z-1/2'
'-x-1/2, y-1/2, z'
'x, -y-1/2, z-1/2'

loop_
_atom_site_label
_atom_site_type_symbol
_atom_site_fract_x
_atom_site_fract_y
_atom_site_fract_z
_atom_site_U_iso_or_equiv
_atom_site_adp_type
_atom_site_occupancy
_atom_site_site_symmetry_order
_atom_site_calc_flag
_atom_site_refinement_flags_posn
_atom_site_refinement_flags_adp
_atom_site_refinement_flags_occupancy
_atom_site_disorder_assembly
_atom_site_disorder_group
Ba1 Ba -0.49721(4) 0.17430(2) 0.02525(2) 0.0804(2) Uani 1 1 d D U . . .
Ba2 Ba 0.26339(4) -0.24825(2) -0.47072(2) 0.0830(2) Uani 1 1 d . . . . .
I1 I 0.00486(6) 0.00429(4) -0.20677(3) 0.1160(3) Uani 1 1 d . . . . .
Cu1 Cu 0.17131(11) 0.01098(5) -0.24314(5) 0.0947(4) Uani 1 1 d . . . . .
Cu2 Cu 0.00086(10) -0.00505(5) -0.11612(5) 0.0908(4) Uani 1 1 d . . . . .
C1 C 0.0191(7) -0.1637(4) -0.0407(4) 0.086(3) Uani 1 1 d . . . . .
C2 C 0.2460(7) 0.0877(4) -0.0398(4) 0.085(3) Uani 1 1 d . . . . .
C3 C 0.2596(8) -0.0668(4) -0.3030(4) 0.094(3) Uani 1 1 d . . . . .
H3 H 0.312681 -0.055078 -0.288067 0.113 Uiso 1 1 calc R . . . .
O1 O 0.4420(6) -0.0910(3) -0.0662(3) 0.104(2) Uani 1 1 d . . . . .
O2 O 0.4628(5) -0.0133(3) -0.0438(3) 0.0920(19) Uani 1 1 d . . . . .
O3 O 0.0967(5) -0.2312(3) -0.0042(3) 0.103(2) Uani 1 1 d . . . . .
C4 C 0.2328(8) 0.0396(4) -0.0277(4) 0.093(3) Uani 1 1 d . . . . .
H4 H 0.268517 0.024658 -0.004380 0.112 Uiso 1 1 calc R . . . .
C5 C 0.3767(7) -0.0296(4) -0.1143(4) 0.080(2) Uani 1 1 d . . . . .
C6 C -0.0557(8) -0.1323(4) -0.0341(4) 0.094(3) Uani 1 1 d . . . . .
H6 H -0.103968 -0.140669 -0.013794 0.113 Uiso 1 1 calc R . . . .
C7 C 0.2707(7) -0.1032(4) -0.3361(4) 0.094(3) Uani 1 1 d . . . . .
H7 H 0.329477 -0.115496 -0.343004 0.112 Uiso 1 1 calc R . . . .
C8 C 0.4305(7) -0.0462(4) -0.0708(4) 0.082(2) Uani 1 1 d . . . . .
C9 C 0.3188(8) 0.1187(4) -0.0147(4) 0.084(3) Uani 1 1 d . . . . .
O4 O 0.3068(6) 0.1639(3) -0.0135(3) 0.099(2) Uani 1 1 d . . . . .
C10 C 0.0807(9) -0.1038(4) -0.0928(5) 0.105(4) Uani 1 1 d . . . . .
H10 H 0.128099 -0.093888 -0.112980 0.127 Uiso 1 1 calc R . . . .
O5 O -0.0549(6) -0.2344(3) -0.0119(4) 0.122(3) Uani 1 1 d . . . . .
N1 N 0.1962(9) 0.0730(4) -0.2797(4) 0.103(3) Uani 1 1 d . . . . .
C11 C 0.0911(9) -0.1481(4) -0.0707(5) 0.107(4) Uani 1 1 d . . . . .
H11 H 0.143935 -0.167290 -0.075214 0.128 Uiso 1 1 calc R . . . .
C12 C -0.1054(8) 0.0706(4) -0.0624(4) 0.093(3) Uani 1 1 d . . . . .
H12 H -0.045794 0.080566 -0.054118 0.112 Uiso 1 1 calc R . . . .
C13 C 0.1924(8) 0.1076(4) -0.0755(4) 0.094(3) Uani 1 1 d . . . . .
H13 H 0.198172 0.140627 -0.083851 0.113 Uiso 1 1 calc R . . . .
C14 C 0.0201(8) -0.2130(4) -0.0171(5) 0.093(3) Uani 1 1 d . . . . .
O6 O 0.3868(5) 0.0951(3) 0.0022(3) 0.094(2) Uani 1 1 d . . . . .
C15 C 0.3724(8) 0.0184(4) -0.1294(4) 0.093(3) Uani 1 1 d . . . . .
H15 H 0.405551 0.042910 -0.113874 0.111 Uiso 1 1 calc R . . . .
C16 C -0.0565(9) -0.0892(4) -0.0579(5) 0.106(4) Uani 1 1 d . . . . .
H16 H -0.106926 -0.068409 -0.052866 0.127 Uiso 1 1 calc R . . . .
C17 C 0.1089(8) -0.1011(5) -0.3469(5) 0.112(4) Uani 1 1 d . . . . .
H17 H 0.055373 -0.112013 -0.362065 0.134 Uiso 1 1 calc R . . . .
C18 C 0.1630(8) 0.0133(4) -0.0518(4) 0.091(3) Uani 1 1 d . . . . .
H18 H 0.151062 -0.018888 -0.042402 0.109 Uiso 1 1 calc R . . . .
C19 C 0.1936(8) -0.1210(4) -0.3589(3) 0.088(3) Uani 1 1 d . . . . .
C20 C 0.3257(8) -0.0654(4) -0.1395(4) 0.097(3) Uani 1 1 d . . . . .
H20 H 0.327626 -0.098525 -0.131133 0.117 Uiso 1 1 calc R . . . .
C21 C 0.1300(8) 0.0773(4) -0.0985(4) 0.096(3) Uani 1 1 d . . . . .
H21 H 0.097595 0.090344 -0.123942 0.116 Uiso 1 1 calc R . . . .
O7 O -0.4305(5) 0.0965(3) -0.0430(3) 0.099(2) Uani 1 1 d . . . . .
O8 O -0.3342(6) 0.1566(3) -0.0250(3) 0.110(3) Uani 1 1 d . . . . .
N2 N 0.2662(6) -0.0043(3) -0.1921(3) 0.087(2) Uani 1 1 d . . . . .
N3 N 0.1134(6) 0.0313(3) -0.0870(3) 0.090(2) Uani 1 1 d . . . . .
C22 C -0.2691(7) 0.0840(4) -0.0565(4) 0.082(2) Uani 1 1 d . . . . .
N4 N -0.1158(7) 0.0309(3) -0.0890(3) 0.091(2) Uani 1 1 d . . . . .
C23 C -0.2796(8) 0.0419(4) -0.0832(4) 0.089(3) Uani 1 1 d . . . . .
H23 H -0.338735 0.030243 -0.090369 0.107 Uiso 1 1 calc R . . . .
N5 N 0.0085(6) -0.0738(3) -0.0881(3) 0.089(2) Uani 1 1 d . . . . .
C24 C -0.2032(9) 0.0175(4) -0.0990(5) 0.101(3) Uani 1 1 d . . . . .
H24 H -0.212114 -0.010097 -0.117891 0.121 Uiso 1 1 calc R . . . .
C25 C -0.1813(9) 0.0977(4) -0.0464(4) 0.102(3) Uani 1 1 d . . . . .
H25 H -0.171216 0.125835 -0.028434 0.122 Uiso 1 1 calc R . . . .
C26 C -0.3499(9) 0.1148(4) -0.0399(4) 0.095(3) Uani 1 1 d . . . . .
O9 O -0.3200(7) 0.2207(3) 0.0606(3) 0.119(3) Uani 1 1 d . . . . .
O10 O 0.1294(6) -0.1856(3) -0.4063(3) 0.099(2) Uani 1 1 d . . . . .
O11 O -0.4478(9) 0.2331(4) 0.1037(4) 0.141(3) Uani 1 1 d . U . . .
C27 C 0.1022(8) -0.0649(5) -0.3127(4) 0.102(3) Uani 1 1 d . . . . .
H27 H 0.044111 -0.052553 -0.304599 0.123 Uiso 1 1 calc R . . . .
C28 C 0.2044(10) -0.1613(5) -0.3944(4) 0.101(3) Uani 1 1 d . . . . .
N6 N 0.1788(6) -0.0472(3) -0.2908(3) 0.091(2) Uani 1 1 d . . . . .
O12 O 0.2797(7) -0.1692(4) -0.4107(4) 0.129(3) Uani 1 1 d . . . . .
C29 C -0.3608(11) 0.2387(5) 0.0948(5) 0.113(4) Uani 1 1 d . . . . .
C30 C 0.1279(12) 0.0998(5) -0.3005(5) 0.125(4) Uani 1 1 d . . . . .
H30 H 0.066307 0.090944 -0.295351 0.151 Uiso 1 1 calc R . . . .
C31 C 0.3174(8) 0.0298(4) -0.1684(4) 0.094(3) Uani 1 1 d . . . . .
H31 H 0.315640 0.062334 -0.178679 0.112 Uiso 1 1 calc R . . . .
C32 C 0.2751(9) -0.0499(4) -0.1757(4) 0.101(3) Uani 1 1 d . . . . .
H32 H 0.241644 -0.074046 -0.191618 0.121 Uiso 1 1 calc R . . . .
C33 C 0.228(2) 0.1541(7) -0.3384(6) 0.164(10) Uani 1 1 d D . . . .
C34 C 0.146(2) 0.1382(7) -0.3280(6) 0.181(10) Uani 1 1 d . . . . .
H34 H 0.095882 0.155088 -0.340676 0.217 Uiso 1 1 calc R . . . .
C35 C 0.2826(12) 0.0871(6) -0.2895(6) 0.129(5) Uani 1 1 d . . . . .
H35 H 0.332509 0.069786 -0.276749 0.154 Uiso 1 1 calc R . . . .
C36 C 0.2997(15) 0.1289(7) -0.3196(6) 0.144(6) Uani 1 1 d . . . . .
H36 H 0.360400 0.138483 -0.326141 0.173 Uiso 1 1 calc R . . . .
Li1 Li 0.5167(12) -0.0495(6) 0.0114(7) 0.087(4) Uani 1 1 d . . . . .
O13 O 0.3173(11) 0.2052(5) -0.3839(6) 0.177(5) Uani 1 1 d . U . . .
O14 O 0.1705(13) 0.2200(6) -0.3832(6) 0.202(6) Uani 1 1 d . U . . .
C37 C 0.2465(17) 0.1982(7) -0.3715(7) 0.168(8) Uani 1 1 d D . . . .
N7 N -0.2013(9) 0.3345(5) 0.1829(4) 0.246(13) Uani 1 1 d . . . . .
C38 C -0.1615(7) 0.3076(5) 0.1464(4) 0.196(10) Uani 1 1 d G . . . .
H38 H -0.098442 0.310954 0.139850 0.235 Uiso 1 1 calc DR . . . .
C39 C -0.2158(7) 0.2758(4) 0.1196(4) 0.161(7) Uani 1 1 d G . . . .
H39 H -0.189092 0.257900 0.095212 0.193 Uiso 1 1 calc R . . . .
C40 C -0.3100(8) 0.2709(4) 0.1294(3) 0.128(5) Uani 1 1 d G . . . .
C41 C -0.3498(8) 0.2977(5) 0.1659(3) 0.210(12) Uani 1 1 d G . . . .
H41 H -0.412866 0.294396 0.172368 0.252 Uiso 1 1 calc R . . . .
C42 C -0.2955(9) 0.3295(5) 0.1926(4) 0.212(12) Uani 1 1 d G . . . .
H42 H -0.322218 0.347451 0.217006 0.255 Uiso 1 1 calc R . . . .
Li2 Li 0.0761(18) -0.2421(9) -0.3688(9) 0.119(7) Uani 1 1 d . U . . .
O15 O -0.505(2) 0.1851(12) -0.0766(10) 0.218(15) Uani 0.5 1 d D . P . .
H15A H -0.474345 0.181710 -0.101920 0.327 Uiso 0.5 1 d DR . P . .
H15B H -0.518(5) 0.2154(14) -0.0723(6) 0.327 Uiso 0.5 1 d D . P . .
O16 O 0.093(3) -0.2386(15) -0.3060(16) 0.229(11) Uani 0.5 1 d . U P . .
O17 O 0.063(3) -0.2139(15) -0.2950(16) 0.229(11) Uani 0.5 1 d . U P . .

loop_
_atom_site_aniso_label
_atom_site_aniso_U_11
_atom_site_aniso_U_22
_atom_site_aniso_U_33
_atom_site_aniso_U_23
_atom_site_aniso_U_13
_atom_site_aniso_U_12
Ba1 0.0805(4) 0.0704(3) 0.0904(4) -0.0006(3) 0.0031(3) 0.0009(3)
Ba2 0.0765(4) 0.0771(4) 0.0954(4) 0.0014(3) 0.0000(3) 0.0023(3)
I1 0.0901(5) 0.1682(9) 0.0898(5) -0.0017(5) 0.0041(4) -0.0053(5)
Cu1 0.1003(9) 0.0978(9) 0.0859(8) 0.0015(7) -0.0065(7) 0.0006(7)
Cu2 0.0950(9) 0.0815(8) 0.0960(9) 0.0033(6) 0.0008(7) -0.0006(6)
C1 0.073(6) 0.073(6) 0.113(8) 0.001(5) -0.005(5) 0.002(5)
C2 0.069(5) 0.091(7) 0.095(7) -0.005(5) 0.005(5) 0.006(5)
C3 0.081(7) 0.103(8) 0.098(7) -0.014(6) -0.006(6) -0.006(6)
O1 0.129(6) 0.078(5) 0.106(5) 0.009(4) -0.019(5) 0.009(4)
O2 0.099(5) 0.077(4) 0.101(5) -0.004(4) -0.016(4) -0.006(4)
O3 0.088(5) 0.086(5) 0.134(7) 0.020(4) -0.010(5) 0.009(4)
C4 0.093(7) 0.083(7) 0.105(8) 0.006(6) -0.003(6) -0.003(5)
C5 0.081(6) 0.073(5) 0.087(6) 0.005(5) 0.000(5) 0.005(5)
C6 0.087(7) 0.083(7) 0.112(8) 0.006(6) 0.011(6) 0.000(5)
C7 0.076(6) 0.100(7) 0.105(8) -0.010(6) 0.001(5) -0.001(5)
C8 0.085(6) 0.082(6) 0.080(6) -0.009(5) 0.001(5) 0.005(5)
C9 0.085(6) 0.083(6) 0.084(6) -0.003(5) 0.005(5) -0.002(5)
O4 0.105(5) 0.073(4) 0.118(6) -0.009(4) -0.014(4) 0.000(4)
C10 0.114(9) 0.096(8) 0.107(8) 0.003(6) 0.029(7) -0.001(7)
O5 0.081(5) 0.107(6) 0.177(9) 0.043(6) -0.023(5) -0.017(4)
N1 0.124(8) 0.090(6) 0.095(6) -0.002(5) 0.003(6) 0.004(6)
C11 0.098(8) 0.073(6) 0.150(11) 0.007(7) 0.026(8) -0.002(6)
C12 0.090(7) 0.088(7) 0.101(7) -0.018(6) -0.002(6) 0.004(5)
C13 0.090(7) 0.086(7) 0.107(8) 0.014(6) -0.005(6) 0.004(6)
C14 0.077(6) 0.078(6) 0.125(9) 0.008(6) -0.013(6) -0.005(5)
O6 0.077(4) 0.079(4) 0.126(6) -0.006(4) -0.008(4) 0.007(3)
C15 0.101(8) 0.088(7) 0.089(7) -0.008(5) -0.017(6) 0.003(6)
C16 0.106(9) 0.087(7) 0.124(10) -0.004(7) 0.012(7) 0.010(6)
C17 0.073(6) 0.138(10) 0.125(9) -0.039(8) -0.015(6) 0.015(7)
C18 0.098(7) 0.083(6) 0.091(7) 0.011(5) -0.009(6) -0.003(5)
C19 0.103(8) 0.092(7) 0.070(6) -0.007(5) -0.008(5) -0.013(6)
C20 0.107(8) 0.080(6) 0.105(8) 0.007(6) -0.027(7) -0.004(6)
C21 0.103(8) 0.081(6) 0.105(8) 0.018(6) -0.019(6) -0.002(6)
O7 0.091(5) 0.088(5) 0.118(6) 0.001(4) 0.007(4) -0.015(4)
O8 0.093(5) 0.089(5) 0.148(7) -0.025(5) 0.025(5) -0.006(4)
N2 0.091(6) 0.080(5) 0.089(5) 0.011(4) -0.004(5) 0.001(4)
N3 0.092(6) 0.077(5) 0.100(6) 0.005(4) -0.006(5) -0.004(4)
C22 0.085(6) 0.079(6) 0.082(6) -0.013(5) 0.011(5) -0.005(5)
N4 0.100(6) 0.086(5) 0.086(5) 0.000(4) 0.006(5) 0.010(5)
C23 0.089(7) 0.090(7) 0.088(7) -0.005(5) -0.004(5) 0.009(5)
N5 0.092(6) 0.077(5) 0.097(6) 0.005(4) 0.005(5) 0.000(4)
C24 0.105(9) 0.077(6) 0.120(9) -0.013(6) -0.004(7) 0.006(6)
C25 0.099(8) 0.100(8) 0.107(8) -0.026(6) 0.005(6) 0.004(6)
C26 0.107(8) 0.086(7) 0.093(7) -0.009(5) 0.017(6) -0.019(6)
O9 0.133(7) 0.123(7) 0.101(6) -0.021(5) -0.012(5) -0.015(6)
O10 0.103(5) 0.097(5) 0.097(5) -0.003(4) -0.016(4) -0.013(4)
O11 0.149(7) 0.155(7) 0.118(6) -0.021(5) 0.011(6) -0.037(6)
C27 0.082(7) 0.122(9) 0.103(8) -0.020(7) -0.014(6) 0.004(6)
C28 0.115(10) 0.106(8) 0.081(7) -0.005(6) 0.006(6) -0.006(7)
N6 0.087(6) 0.097(6) 0.090(6) -0.009(5) -0.002(5) 0.001(5)
O12 0.100(6) 0.152(8) 0.135(8) -0.052(6) 0.014(6) -0.007(5)
C29 0.125(11) 0.101(9) 0.113(10) 0.002(7) -0.006(8) -0.033(8)
C30 0.149(13) 0.106(9) 0.121(10) 0.007(8) -0.006(9) 0.014(9)
C31 0.108(8) 0.079(6) 0.094(7) 0.007(5) -0.012(6) 0.000(6)
C32 0.113(9) 0.093(7) 0.097(8) -0.006(6) -0.017(7) -0.012(6)
C33 0.30(3) 0.096(11) 0.096(11) 0.022(8) 0.033(15) 0.014(15)
C34 0.31(3) 0.131(14) 0.102(11) 0.045(10) -0.008(16) 0.043(17)
C35 0.133(12) 0.123(11) 0.129(12) -0.005(9) 0.018(10) 0.014(9)
C36 0.182(17) 0.127(12) 0.124(12) -0.013(10) 0.044(12) -0.050(12)
Li1 0.081(10) 0.079(10) 0.100(11) -0.002(8) -0.006(9) 0.005(8)
O13 0.193(9) 0.153(8) 0.185(9) 0.001(7) 0.041(8) -0.014(7)
O14 0.223(10) 0.200(9) 0.184(9) 0.021(8) 0.024(8) 0.002(8)
C37 0.163(18) 0.154(17) 0.19(2) -0.041(16) 0.006(16) 0.038(15)
N7 0.30(3) 0.26(2) 0.180(18) -0.008(16) -0.063(19) -0.17(2)
C38 0.23(2) 0.171(18) 0.19(2) -0.028(16) -0.076(19) -0.030(17)
C39 0.172(17) 0.140(13) 0.170(16) -0.029(12) -0.067(14) -0.020(12)
C40 0.144(13) 0.125(10) 0.116(10) -0.001(8) -0.021(9) -0.048(9)
C41 0.30(3) 0.22(2) 0.105(11) -0.060(13) 0.049(14) -0.14(2)
C42 0.34(4) 0.147(16) 0.153(17) -0.061(14) 0.00(2) -0.044(19)
Li2 0.123(10) 0.127(10) 0.106(9) 0.007(8) -0.009(8) -0.007(8)
O15 0.28(4) 0.23(3) 0.14(2) 0.04(2) 0.03(2) 0.09(3)
O16 0.232(12) 0.228(13) 0.228(12) 0.004(7) 0.004(7) -0.003(7)
O17 0.232(12) 0.228(13) 0.228(12) 0.004(7) 0.004(7) -0.003(7)

loop_
_atom_type_symbol
_atom_type_description
_atom_type_scat_dispersion_real
_atom_type_scat_dispersion_imag
_atom_type_scat_source
C C 0.0033 0.0016 'International Tables Vol C Tables 4.2.6.8 and 6.1.1.4'
H H 0.0000 0.0000 'International Tables Vol C Tables 4.2.6.8 and 6.1.1.4'
Ba Ba -0.3244 2.2819 'International Tables Vol C Tables 4.2.6.8 and 6.1.1.4'
Cu Cu 0.3201 1.2651 'International Tables Vol C Tables 4.2.6.8 and 6.1.1.4'
I I -0.4742 1.8119 'International Tables Vol C Tables 4.2.6.8 and 6.1.1.4'
Li Li -0.0003 0.0001 'International Tables Vol C Tables 4.2.6.8 and 6.1.1.4'
N N 0.0061 0.0033 'International Tables Vol C Tables 4.2.6.8 and 6.1.1.4'
O O 0.0106 0.0060 'International Tables Vol C Tables 4.2.6.8 and 6.1.1.4'

loop_
_geom_angle_atom_site_label_1
_geom_angle_atom_site_label_2
_geom_angle_atom_site_label_3
_geom_angle
_geom_angle_site_symmetry_1
_geom_angle_site_symmetry_3
O1 Ba1 O3 166.5(2) 5 7_565
O1 Ba1 O4 110.8(2) 5 1_455
O1 Ba1 O5 146.8(3) 5 7_565
O1 Ba1 O6 68.1(2) 5 1_455
O1 Ba1 O7 65.8(2) 5 .
O1 Ba1 O8 79.9(3) 5 .
O1 Ba1 C26 68.3(3) 5 .
O1 Ba1 O9 87.6(3) 5 .
O1 Ba1 O10 89.6(3) 5 2_455
O1 Ba1 O11 93.5(3) 5 .
O1 Ba1 O15 122.1(6) 5 .
O3 Ba1 C26 124.7(3) 7_565 .
O4 Ba1 O3 62.9(2) 1_455 7_565
O4 Ba1 C26 110.7(3) 1_455 .
O5 Ba1 O3 43.8(2) 7_565 7_565
O5 Ba1 O4 101.3(2) 7_565 1_455
O5 Ba1 O6 138.9(3) 7_565 1_455
O5 Ba1 O7 107.1(3) 7_565 .
O5 Ba1 C26 93.0(3) 7_565 .
O5 Ba1 O9 61.8(3) 7_565 .
O5 Ba1 O11 74.3(3) 7_565 .
O5 Ba1 O15 63.1(7) 7_565 .
O6 Ba1 O3 107.6(2) 1_455 7_565
O6 Ba1 O4 44.85(19) 1_455 1_455
O6 Ba1 O7 60.2(2) 1_455 .
O6 Ba1 C26 82.8(3) 1_455 .
O6 Ba1 O9 154.5(2) 1_455 .
O6 Ba1 O11 140.0(3) 1_455 .
O6 Ba1 O15 79.7(7) 1_455 .
O7 Ba1 O3 124.1(2) . 7_565
O7 Ba1 O4 89.9(2) . 1_455
O7 Ba1 C26 23.0(2) . .
O8 Ba1 O3 113.5(2) . 7_565
O8 Ba1 O4 125.4(3) . 1_455
O8 Ba1 O5 74.6(2) . 7_565
O8 Ba1 O6 104.5(2) . 1_455
O8 Ba1 O7 44.3(2) . .
O8 Ba1 C26 21.9(2) . .
O8 Ba1 O9 62.0(3) . .
O8 Ba1 O11 106.8(3) . .
O8 Ba1 O15 62.8(6) . .
O9 Ba1 O3 97.9(2) . 7_565
O9 Ba1 O4 160.7(2) . 1_455
O9 Ba1 O7 103.7(2) . .
O9 Ba1 C26 81.1(3) . .
O10 Ba1 O3 77.0(2) 2_455 7_565
O10 Ba1 O4 67.8(2) 2_455 1_455
O10 Ba1 O5 110.8(3) 2_455 7_565
O10 Ba1 O6 80.6(2) 2_455 1_455
O10 Ba1 O7 138.9(2) 2_455 .
O10 Ba1 O8 165.4(3) 2_455 .
O10 Ba1 C26 156.2(3) 2_455 .
O10 Ba1 O9 107.8(3) 2_455 .
O10 Ba1 O11 63.5(3) 2_455 .
O10 Ba1 O15 131.8(6) 2_455 .
O11 Ba1 O3 81.9(3) . 7_565
O11 Ba1 O4 124.7(3) . 1_455
O11 Ba1 O7 144.9(3) . .
O11 Ba1 C26 124.4(3) . .
O11 Ba1 O9 44.8(3) . .
O11 Ba1 O15 137.3(7) . .
O15 Ba1 O3 67.9(6) . 7_565
O15 Ba1 O4 67.2(7) . 1_455
O15 Ba1 O7 56.4(6) . .
O15 Ba1 C26 60.7(6) . .
O15 Ba1 O9 108.8(7) . .
O3 Ba2 O4 71.8(2) 8 2_554
O3 Ba2 O5 147.9(3) 8 6_655
O3 Ba2 O8 97.0(2) 8 4_544
O3 Ba2 O9 82.7(3) 8 4_544
O3 Ba2 O10 76.5(2) 8 .
O3 Ba2 C28 98.8(3) 8 .
O3 Ba2 O12 117.7(3) 8 .
O3 Ba2 O13 81.7(4) 8 7_655
O3 Ba2 O14 124.3(4) 8 7_655
O3 Ba2 C37 100.5(5) 8 7_655
O3 Ba2 Li2 69.7(4) 8 .
O4 Ba2 O9 87.5(2) 2_554 4_544
O4 Ba2 O10 65.6(2) 2_554 .
O4 Ba2 C28 66.7(3) 2_554 .
O4 Ba2 O13 124.4(3) 2_554 7_655
O4 Ba2 O14 139.9(4) 2_554 7_655
O4 Ba2 C37 138.5(4) 2_554 7_655
O4 Ba2 Li2 92.1(4) 2_554 .
O5 Ba2 O4 99.0(3) 6_655 2_554
O5 Ba2 O8 76.5(3) 6_655 4_544
O5 Ba2 O9 66.0(3) 6_655 4_544
O5 Ba2 O10 128.7(2) 6_655 .
O5 Ba2 C28 105.6(3) 6_655 .
O5 Ba2 O12 85.5(3) 6_655 .
O5 Ba2 O13 125.9(4) 6_655 7_655
O5 Ba2 O14 82.8(5) 6_655 7_655
O5 Ba2 C37 105.7(5) 6_655 7_655
O5 Ba2 Li2 142.3(4) 6_655 .
O8 Ba2 O4 151.6(3) 4_544 2_554
O8 Ba2 O9 64.8(3) 4_544 4_544
O8 Ba2 O10 138.6(2) 4_544 .
O8 Ba2 C28 141.7(3) 4_544 .
O8 Ba2 O13 77.6(3) 4_544 7_655
O8 Ba2 O14 68.1(4) 4_544 7_655
O8 Ba2 C37 68.2(4) 4_544 7_655
O8 Ba2 Li2 108.7(4) 4_544 .
O9 Ba2 O10 150.0(2) 4_544 .
O9 Ba2 C28 151.9(3) 4_544 .
O9 Ba2 O13 137.0(3) 4_544 7_655
O9 Ba2 C37 132.9(4) 4_544 7_655
O9 Ba2 Li2 151.0(4) 4_544 .
O10 Ba2 C28 23.2(3) . .
O10 Ba2 C37 72.9(4) . 7_655
O10 Ba2 Li2 30.4(4) . .
C28 Ba2 Li2 47.0(4) . .
O12 Ba2 O4 70.0(3) . 2_554
O12 Ba2 O8 136.2(3) . 4_544
O12 Ba2 O9 140.6(3) . 4_544
O12 Ba2 O10 43.3(2) . .
O12 Ba2 C28 20.2(3) . .
O12 Ba2 O13 81.6(4) . 7_655
O12 Ba2 O14 70.3(4) . 7_655
O12 Ba2 C37 79.2(4) . 7_655
O12 Ba2 Li2 64.7(4) . .
O13 Ba2 O10 61.1(3) 7_655 .
O13 Ba2 C28 70.4(4) 7_655 .
O13 Ba2 C37 20.2(4) 7_655 7_655
O13 Ba2 Li2 32.3(5) 7_655 .
O14 Ba2 O9 128.0(4) 7_655 4_544
O14 Ba2 O10 82.0(4) 7_655 .
O14 Ba2 C28 74.2(4) 7_655 .
O14 Ba2 O13 43.4(4) 7_655 7_655
O14 Ba2 C37 23.8(5) 7_655 7_655
O14 Ba2 Li2 66.1(5) 7_655 .
C37 Ba2 C28 74.7(4) 7_655 .
C37 Ba2 Li2 48.7(6) 7_655 .
Cu2 I1 Cu1 114.83(6) . .
N1 Cu1 I1 115.2(3) . .
N1 Cu1 N2 114.7(4) . .
N1 Cu1 N6 107.0(4) . .
N2 Cu1 I1 108.6(3) . .
N2 Cu1 N6 105.9(4) . .
N6 Cu1 I1 104.5(3) . .
N3 Cu2 I1 109.5(3) . .
N3 Cu2 N4 105.0(4) . .
N4 Cu2 I1 109.8(3) . .
N5 Cu2 I1 118.6(3) . .
N5 Cu2 N3 103.8(4) . .
N5 Cu2 N4 109.2(4) . .
C6 C1 C11 118.1(10) . .
C6 C1 C14 119.7(10) . .
C11 C1 C14 122.2(10) . .
C4 C2 C9 120.4(10) . .
C4 C2 C13 118.8(11) . .
C13 C2 C9 120.8(10) . .
C7 C3 H3 117.6 . .
N6 C3 H3 117.6 . .
N6 C3 C7 124.8(10) . .
C8 O1 Ba1 157.4(7) . 5
C8 O2 Li1 105.6(8) . .
C8 O2 Li1 162.5(9) . 5_655
Li1 O2 Li1 90.0(8) 5_655 .
Ba2 O3 Ba1 98.6(2) 8_556 7
C14 O3 Ba1 89.9(6) . 7
C14 O3 Ba2 168.7(8) . 8_556
C2 C4 H4 121.3 . .
C2 C4 C18 117.4(11) . .
C18 C4 H4 121.3 . .
C15 C5 C8 123.8(9) . .
C15 C5 C20 118.2(10) . .
C20 C5 C8 117.9(9) . .
C1 C6 H6 121.0 . .
C16 C6 C1 118.1(11) . .
C16 C6 H6 121.0 . .
C3 C7 H7 120.6 . .
C3 C7 C19 118.8(11) . .
C19 C7 H7 120.6 . .
O1 C8 O2 125.7(10) . .
O1 C8 C5 116.5(9) . .
O1 C8 Li1 79.1(7) . .
O2 C8 C5 117.8(9) . .
O2 C8 Li1 47.0(6) . .
C5 C8 Li1 164.1(8) . .
C2 C9 Ba1 168.9(7) . 1_655
O4 C9 Ba1 69.2(6) . 1_655
O4 C9 C2 117.6(10) . .
O4 C9 O6 126.8(10) . .
O6 C9 Ba1 58.2(5) . 1_655
O6 C9 C2 115.6(9) . .
Ba2 O4 Ba1 95.9(2) 2 1_655
C9 O4 Ba1 88.4(6) . 1_655
C9 O4 Ba2 151.4(8) . 2
C11 C10 H10 117.3 . .
N5 C10 H10 117.3 . .
N5 C10 C11 125.5(11) . .
Ba2 O5 Ba1 101.9(3) 6 7
C14 O5 Ba1 103.1(7) . 7
C14 O5 Ba2 153.5(8) . 6
C30 N1 Cu1 123.0(10) . .
C35 N1 Cu1 121.0(10) . .
C35 N1 C30 115.6(13) . .
C1 C11 H11 121.2 . .
C10 C11 C1 117.5(11) . .
C10 C11 H11 121.2 . .
N4 C12 H12 119.1 . .
N4 C12 C25 121.8(11) . .
C25 C12 H12 119.1 . .
C2 C13 H13 120.8 . .
C21 C13 C2 118.3(10) . .
C21 C13 H13 120.8 . .
C1 C14 Ba1 171.9(7) . 7
O3 C14 Ba1 67.6(6) . 7
O3 C14 C1 119.2(10) . .
O5 C14 Ba1 55.6(6) . 7
O5 C14 C1 117.7(10) . .
O5 C14 O3 123.1(10) . .
C9 O6 Ba1 99.2(6) . 1_655
C9 O6 Li1 144.8(10) . 5_655
Li1 O6 Ba1 96.5(6) 5_655 1_655
C5 C15 H15 120.5 . .
C5 C15 C31 118.9(10) . .
C31 C15 H15 120.5 . .
C6 C16 H16 117.1 . .
N5 C16 C6 125.8(11) . .
N5 C16 H16 117.1 . .
C19 C17 H17 119.6 . .
C19 C17 C27 120.9(11) . .
C27 C17 H17 119.6 . .
C4 C18 H18 117.8 . .
N3 C18 C4 124.4(10) . .
N3 C18 H18 117.8 . .
C7 C19 C17 117.5(10) . .
C7 C19 C28 119.4(11) . .
C17 C19 C28 123.1(11) . .
C5 C20 H20 121.4 . .
C32 C20 C5 117.2(10) . .
C32 C20 H20 121.4 . .
C13 C21 H21 117.7 . .
N3 C21 C13 124.6(11) . .
N3 C21 H21 117.7 . .
C26 O7 Ba1 88.4(7) . .
C26 O7 Li1 142.3(10) . 5
Li1 O7 Ba1 87.9(6) 5 .
Ba2 O8 Ba1 99.8(2) 4_554 .
C26 O8 Ba1 100.3(7) . .
C26 O8 Ba2 155.4(8) . 4_554
C31 N2 Cu1 125.2(7) . .
C32 N2 Cu1 120.2(8) . .
C32 N2 C31 114.2(9) . .
C18 N3 Cu2 123.2(7) . .
C21 N3 Cu2 119.8(8) . .
C21 N3 C18 116.3(10) . .
C23 C22 C26 123.1(10) . .
C25 C22 C23 116.7(10) . .
C25 C22 C26 120.2(9) . .
C12 N4 Cu2 119.9(8) . .
C12 N4 C24 116.7(10) . .
C24 N4 Cu2 123.3(8) . .
C22 C23 H23 120.1 . .
C24 C23 C22 119.7(11) . .
C24 C23 H23 120.1 . .
C10 N5 Cu2 124.5(8) . .
C10 N5 C16 114.9(10) . .
C16 N5 Cu2 120.0(8) . .
N4 C24 C23 123.8(11) . .
N4 C24 H24 118.1 . .
C23 C24 H24 118.1 . .
C12 C25 H25 119.4 . .
C22 C25 C12 121.3(11) . .
C22 C25 H25 119.4 . .
O7 C26 Ba1 68.7(6) . .
O7 C26 C22 117.9(10) . .
O8 C26 Ba1 57.7(6) . .
O8 C26 O7 123.6(11) . .
O8 C26 C22 118.4(10) . .
C22 C26 Ba1 163.5(8) . .
Ba2 O9 Ba1 94.0(3) 4_554 .
C29 O9 Ba1 91.5(8) . .
C29 O9 Ba2 137.2(9) . 4_554
Ba1 O10 Ba2 94.3(2) 2_454 .
C28 O10 Ba1 134.5(7) . 2_454
C28 O10 Ba2 85.2(7) . .
C28 O10 Li2 124.0(10) . .
Li2 O10 Ba1 101.3(7) . 2_454
Li2 O10 Ba2 97.3(8) . .
C29 O11 Ba1 99.0(9) . .
C29 O11 Li2 162.1(12) . 2_455
Li2 O11 Ba1 98.2(8) 2_455 .
C17 C27 H27 119.4 . .
N6 C27 C17 121.2(11) . .
N6 C27 H27 119.4 . .
C19 C28 Ba2 171.1(9) . .
O10 C28 Ba2 71.6(6) . .
O10 C28 C19 117.1(11) . .
O12 C28 Ba2 52.2(7) . .
O12 C28 C19 119.1(12) . .
O12 C28 O10 123.8(12) . .
C3 N6 Cu1 121.3(7) . .
C3 N6 C27 116.9(10) . .
C27 N6 Cu1 121.7(8) . .
C28 O12 Ba2 107.6(8) . .
O9 C29 Ba1 66.5(7) . .
O9 C29 O11 124.7(13) . .
O9 C29 C40 120.8(13) . .
O11 C29 Ba1 58.2(7) . .
O11 C29 C40 114.5(13) . .
C40 C29 Ba1 172.4(11) . .
N1 C30 H30 118.9 . .
C34 C30 N1 122.2(19) . .
C34 C30 H30 118.9 . .
C15 C31 H31 118.4 . .
N2 C31 C15 123.2(10) . .
N2 C31 H31 118.4 . .
C20 C32 N2 128.2(11) . .
C20 C32 H32 115.9 . .
N2 C32 H32 115.9 . .
C34 C33 C36 116.0(17) . .
C34 C33 C37 124(3) . .
C36 C33 C37 120(2) . .
C30 C34 H34 117.4 . .
C33 C34 C30 125(2) . .
C33 C34 H34 117.4 . .
N1 C35 H35 119.7 . .
N1 C35 C36 120.6(16) . .
C36 C35 H35 119.7 . .
C33 C36 C35 120.3(18) . .
C33 C36 H36 119.8 . .
C35 C36 H36 119.8 . .
O2 Li1 Ba1 168.1(9) 5_655 5
O2 Li1 Ba1 101.9(7) . 5
O2 Li1 O2 90.0(8) 5_655 .
O2 Li1 C8 27.4(4) . .
O2 Li1 C8 117.1(8) 5_655 .
O2 Li1 O7 116.2(10) 5_655 5
O2 Li1 Li1 45.7(6) 5_655 5_655
O2 Li1 Li1 44.3(6) . 5_655
C8 Li1 Ba1 74.7(5) . 5
C8 Li1 Li1 71.6(8) . 5_655
O6 Li1 Ba1 51.4(5) 5_655 5
O6 Li1 O2 116.2(10) 5_655 .
O6 Li1 O2 123.6(10) 5_655 5_655
O6 Li1 C8 100.6(8) 5_655 .
O6 Li1 O7 97.4(9) 5_655 5
O6 Li1 Li1 134.6(13) 5_655 5_655
O7 Li1 Ba1 58.1(5) 5 5
O7 Li1 O2 115.1(9) 5 .
O7 Li1 C8 97.2(8) 5 .
O7 Li1 Li1 127.7(11) 5 5_655
Li1 Li1 Ba1 146.2(10) 5_655 5
C37 O13 Ba2 88.7(15) . 7_665
C37 O13 Li2 135.9(19) . 7_665
Li2 O13 Ba2 99.2(8) 7_665 7_665
C37 O14 Ba2 94.8(12) . 7_665
C33 C37 Ba2 152.6(15) . 7_665
O13 C37 Ba2 71.1(14) . 7_665
O13 C37 C33 119(2) . .
O13 C37 O14 129(2) . .
O14 C37 Ba2 61.4(11) . 7_665
O14 C37 C33 112(2) . .
C38 N7 C42 120.0 . .
N7 C38 H38 120.0 . .
C39 C38 N7 120.0 . .
C39 C38 H38 120.0 . .
C38 C39 H39 120.0 . .
C40 C39 C38 120.0 . .
C40 C39 H39 120.0 . .
C39 C40 C29 113.6(8) . .
C39 C40 C41 120.0 . .
C41 C40 C29 126.2(9) . .
C40 C41 H41 120.0 . .
C40 C41 C42 120.0 . .
C42 C41 H41 120.0 . .
N7 C42 H42 120.0 . .
C41 C42 N7 120.0 . .
C41 C42 H42 120.0 . .
Ba1 Li2 Ba2 68.7(4) 2_454 .
O10 Li2 Ba1 46.4(5) . 2_454
O10 Li2 Ba2 52.3(6) . .
O10 Li2 O13 97.5(12) . 7_655
O10 Li2 O17 105.4(15) . .
O11 Li2 Ba1 49.1(6) 2_454 2_454
O11 Li2 Ba2 110.2(9) 2_454 .
O11 Li2 O10 92.9(11) 2_454 .
O11 Li2 O13 131.1(13) 2_454 7_655
O11 Li2 O17 104.0(16) 2_454 .
O13 Li2 Ba1 112.9(10) 7_655 2_454
O13 Li2 Ba2 48.5(7) 7_655 .
O13 Li2 O17 118.6(16) 7_655 .
O16 Li2 Ba1 144.8(17) . 2_454
O16 Li2 Ba2 129.5(18) . .
O16 Li2 O10 115.6(19) . .
O16 Li2 O11 120(2) . 2_454
O16 Li2 O13 98.1(18) . 7_655
O16 Li2 O17 21.1(18) . .
O17 Li2 Ba1 124.2(14) . 2_454
O17 Li2 Ba2 139.2(14) . .
Ba1 O15 H15A 143.8 . .
Ba1 O15 H15B 88(2) . .
H15A O15 H15B 109.6 . .
O17 O16 Li2 110(6) . .
O16 O17 Li2 49(5) . .

loop_
_geom_bond_atom_site_label_1
_geom_bond_atom_site_label_2
_geom_bond_distance
_geom_bond_site_symmetry_2
Ba1 O1 2.665(7) 5
Ba1 O3 3.055(8) 7_565
Ba1 O4 3.041(8) 1_455
Ba1 O5 2.797(8) 7_565
Ba1 O6 2.800(7) 1_455
Ba1 O7 3.022(8) .
Ba1 O8 2.788(8) .
Ba1 C26 3.243(12) .
Ba1 O9 3.015(9) .
Ba1 O10 2.735(8) 2_455
Ba1 O11 2.830(10) .
Ba1 O15 2.91(3) .
Ba2 O3 2.639(8) 8
Ba2 O4 2.783(7) 2_554
Ba2 O5 2.688(8) 6_655
Ba2 O8 2.780(8) 4_544
Ba2 O9 2.807(10) 4_544
Ba2 O10 3.156(8) .
Ba2 C28 3.314(12) .
Ba2 O12 2.749(9) .
Ba2 O13 3.002(17) 7_655
Ba2 O14 2.795(16) 7_655
Ba2 C37 3.173(19) 7_655
Ba2 Li2 3.96(3) .
I1 Cu1 2.6147(19) .
I1 Cu2 2.585(2) .
Cu1 N1 2.010(10) .
Cu1 N2 2.034(9) .
Cu1 N6 2.083(9) .
Cu2 N3 2.070(9) .
Cu2 N4 2.089(9) .
Cu2 N5 2.033(9) .
C1 C6 1.386(14) .
C1 C11 1.404(15) .
C1 C14 1.500(15) .
C2 C4 1.366(15) .
C2 C9 1.521(15) .
C2 C13 1.383(15) .
C3 H3 0.9300 .
C3 C7 1.372(15) .
C3 N6 1.325(14) .
O1 C8 1.232(12) .
O2 C8 1.265(12) .
O2 Li1 1.959(19) 5_655
O2 Li1 2.01(2) .
O3 C14 1.262(12) .
C4 H4 0.9300 .
C4 C18 1.410(15) .
C5 C8 1.527(14) .
C5 C15 1.373(14) .
C5 C20 1.413(14) .
C6 H6 0.9300 .
C6 C16 1.352(16) .
C7 H7 0.9300 .
C7 C19 1.373(15) .
C8 Li1 2.64(2) .
C9 O4 1.240(12) .
C9 O6 1.264(12) .
C10 H10 0.9300 .
C10 C11 1.366(16) .
C10 N5 1.328(14) .
O5 C14 1.234(13) .
N1 C30 1.358(17) .
N1 C35 1.331(18) .
C11 H11 0.9300 .
C12 H12 0.9300 .
C12 N4 1.324(13) .
C12 C25 1.394(15) .
C13 H13 0.9300 .
C13 C21 1.382(15) .
O6 Li1 1.901(19) 5_655
C15 H15 0.9300 .
C15 C31 1.395(15) .
C16 H16 0.9300 .
C16 N5 1.335(15) .
C17 H17 0.9300 .
C17 C19 1.377(15) .
C17 C27 1.385(16) .
C18 H18 0.9300 .
C18 N3 1.320(13) .
C19 C28 1.496(15) .
C20 H20 0.9300 .
C20 C32 1.327(15) .
C21 H21 0.9300 .
C21 N3 1.313(13) .
O7 C26 1.265(13) .
O7 Li1 1.99(2) 5
O8 C26 1.232(12) .
N2 C31 1.361(13) .
N2 C32 1.331(13) .
C22 C23 1.381(14) .
C22 C25 1.347(15) .
C22 C26 1.508(15) .
N4 C24 1.339(15) .
C23 H23 0.9300 .
C23 C24 1.360(15) .
C24 H24 0.9300 .
C25 H25 0.9300 .
O9 C29 1.235(16) .
O10 C28 1.309(14) .
O10 Li2 2.02(3) .
O11 C29 1.287(17) .
O11 Li2 2.02(3) 2_455
C27 H27 0.9300 .
C27 N6 1.353(13) .
C28 O12 1.198(15) .
C29 C40 1.504(15) .
C30 H30 0.9300 .
C30 C34 1.33(2) .
C31 H31 0.9300 .
C32 H32 0.9300 .
C33 C34 1.29(3) .
C33 C36 1.34(3) .
C33 C37 1.544(10) .
C34 H34 0.9300 .
C35 H35 0.9300 .
C35 C36 1.44(2) .
C36 H36 0.9300 .
Li1 Li1 2.81(4) 5_655
O13 C37 1.10(2) .
O13 Li2 2.14(3) 7_665
O14 C37 1.29(2) .
N7 C38 1.3900 .
N7 C42 1.3900 .
C38 H38 0.9300 .
C38 C39 1.3900 .
C39 H39 0.9300 .
C39 C40 1.3900 .
C40 C41 1.3900 .
C41 H41 0.9300 .
C41 C42 1.3900 .
C42 H42 0.9300 .
Li2 O16 1.80(5) .
Li2 O17 2.24(5) .
O15 H15A 0.8508 .
O15 H15B 0.850(10) .
O16 O17 0.86(6) .

loop_
_geom_torsion_atom_site_label_1
_geom_torsion_atom_site_label_2
_geom_torsion_atom_site_label_3
_geom_torsion_atom_site_label_4
_geom_torsion
_geom_torsion_site_symmetry_1
_geom_torsion_site_symmetry_2
_geom_torsion_site_symmetry_3
_geom_torsion_site_symmetry_4
Ba1 O1 C8 O2 6(3) 5 . . .
Ba1 O1 C8 C5 -177.0(15) 5 . . .
Ba1 O1 C8 Li1 0(2) 5 . . .
Ba1 O3 C14 C1 -175.1(11) 7 . . .
Ba1 O3 C14 O5 3.6(14) 7 . . .
Ba1 C9 O4 Ba2 -99.3(14) 1_655 . . 2
Ba1 C9 O6 Li1 -115.5(16) 1_655 . . 5_655
Ba1 O5 C14 C1 174.7(9) 7 . . .
Ba1 O5 C14 O3 -4.1(16) 7 . . .
Ba1 O7 C26 O8 -18.4(12) . . . .
Ba1 O7 C26 C22 163.3(10) . . . .
Ba1 O8 C26 O7 20.4(14) . . . .
Ba1 O8 C26 C22 -161.4(9) . . . .
Ba1 O9 C29 O11 0.7(16) . . . .
Ba1 O9 C29 C40 -177.6(11) . . . .
Ba1 O10 C28 Ba2 -91.3(8) 2_454 . . .
Ba1 O10 C28 C19 90.5(12) 2_454 . . .
Ba1 O10 C28 O12 -88.6(16) 2_454 . . .
Ba1 O11 C29 O9 -0.7(17) . . . .
Ba1 O11 C29 C40 177.7(9) . . . .
Ba1 Li2 O16 O17 15(8) 2_454 . . .
Ba2 O3 C14 Ba1 -139(4) 8_556 . . 7
Ba2 O3 C14 C1 46(5) 8_556 . . .
Ba2 O3 C14 O5 -136(4) 8_556 . . .
Ba2 O5 C14 Ba1 -160(2) 6 . . 7
Ba2 O5 C14 C1 15(3) 6 . . .
Ba2 O5 C14 O3 -164.2(14) 6 . . .
Ba2 O8 C26 Ba1 -144(2) 4_554 . . .
Ba2 O8 C26 O7 -124.0(17) 4_554 . . .
Ba2 O8 C26 C22 54(3) 4_554 . . .
Ba2 O9 C29 Ba1 97.4(11) 4_554 . . .
Ba2 O9 C29 O11 98.1(16) 4_554 . . .
Ba2 O9 C29 C40 -80.2(18) 4_554 . . .
Ba2 O10 C28 C19 -178.2(10) . . . .
Ba2 O10 C28 O12 2.7(13) . . . .
Ba2 O13 C37 C33 152.1(19) 7_665 . . .
Ba2 O13 C37 O14 -22(3) 7_665 . . .
Ba2 O14 C37 C33 -150.6(14) 7_665 . . .
Ba2 O14 C37 O13 24(3) 7_665 . . .
Ba2 Li2 O16 O17 126(5) . . . .
Cu1 N1 C30 C34 -173.9(13) . . . .
Cu1 N1 C35 C36 173.8(10) . . . .
Cu1 N2 C31 C15 171.1(9) . . . .
Cu1 N2 C32 C20 -172.3(11) . . . .
Cu2 N4 C24 C23 -177.1(9) . . . .
C1 C6 C16 N5 1(2) . . . .
C2 C4 C18 N3 3.9(18) . . . .
C2 C9 O4 Ba1 -170.3(8) . . . 1_655
C2 C9 O4 Ba2 90.3(16) . . . 2
C2 C9 O6 Ba1 169.5(7) . . . 1_655
C2 C9 O6 Li1 54.0(19) . . . 5_655
C2 C13 C21 N3 4.6(19) . . . .
C3 C7 C19 C17 0.1(18) . . . .
C3 C7 C19 C28 -178.9(11) . . . .
C4 C2 C9 Ba1 81(4) . . . 1_655
C4 C2 C9 O4 -154.0(11) . . . .
C4 C2 C9 O6 27.1(15) . . . .
C4 C2 C13 C21 -2.3(17) . . . .
C4 C18 N3 Cu2 -172.2(9) . . . .
C4 C18 N3 C21 -1.9(18) . . . .
C5 C15 C31 N2 1.0(18) . . . .
C5 C20 C32 N2 1(2) . . . .
C6 C1 C11 C10 -2.7(18) . . . .
C6 C1 C14 O3 -147.3(12) . . . .
C6 C1 C14 O5 33.9(18) . . . .
C6 C16 N5 Cu2 -174.5(10) . . . .
C6 C16 N5 C10 -2.3(19) . . . .
C7 C3 N6 Cu1 -176.0(9) . . . .
C7 C3 N6 C27 0.4(18) . . . .
C7 C19 C28 O10 163.2(11) . . . .
C7 C19 C28 O12 -17.7(18) . . . .
C8 C5 C15 C31 -177.0(10) . . . .
C8 C5 C20 C32 176.3(11) . . . .
C9 C2 C4 C18 178.9(10) . . . .
C9 C2 C13 C21 177.3(10) . . . .
O4 C9 O6 Ba1 -9.4(13) . . . 1_655
O4 C9 O6 Li1 -124.8(15) . . . 5_655
N1 C30 C34 C33 1(3) . . . .
N1 C35 C36 C33 0(2) . . . .
C11 C1 C6 C16 2.0(18) . . . .
C11 C1 C14 O3 34.2(18) . . . .
C11 C1 C14 O5 -144.7(13) . . . .
C11 C10 N5 Cu2 173.4(11) . . . .
C11 C10 N5 C16 1.5(19) . . . .
C12 N4 C24 C23 -0.5(18) . . . .
C13 C2 C4 C18 -1.6(16) . . . .
C13 C2 C9 Ba1 -99(4) . . . 1_655
C13 C2 C9 O4 26.5(15) . . . .
C13 C2 C9 O6 -152.5(10) . . . .
C13 C21 N3 Cu2 168.2(10) . . . .
C13 C21 N3 C18 -2.4(18) . . . .
C14 C1 C6 C16 -176.6(11) . . . .
C14 C1 C11 C10 175.9(12) . . . .
O6 C9 O4 Ba1 8.5(12) . . . 1_655
O6 C9 O4 Ba2 -90.8(18) . . . 2
C15 C5 C8 O1 -167.6(11) . . . .
C15 C5 C8 O2 9.5(16) . . . .
C15 C5 C8 Li1 24(4) . . . .
C15 C5 C20 C32 -1.5(17) . . . .
C17 C19 C28 O10 -15.7(18) . . . .
C17 C19 C28 O12 163.4(14) . . . .
C17 C27 N6 Cu1 175.1(10) . . . .
C17 C27 N6 C3 -1.3(19) . . . .
C19 C17 C27 N6 2(2) . . . .
C19 C28 O12 Ba2 177.7(8) . . . .
C20 C5 C8 O1 14.7(15) . . . .
C20 C5 C8 O2 -168.3(10) . . . .
C20 C5 C8 Li1 -154(3) . . . .
C20 C5 C15 C31 0.8(17) . . . .
C22 C23 C24 N4 2.3(19) . . . .
N4 C12 C25 C22 2(2) . . . .
C23 C22 C25 C12 0.2(18) . . . .
C23 C22 C26 Ba1 123(2) . . . .
C23 C22 C26 O7 13.3(17) . . . .
C23 C22 C26 O8 -165.0(11) . . . .
N5 C10 C11 C1 1(2) . . . .
C25 C12 N4 Cu2 175.3(9) . . . .
C25 C12 N4 C24 -1.4(17) . . . .
C25 C22 C23 C24 -2.1(17) . . . .
C25 C22 C26 Ba1 -58(3) . . . .
C25 C22 C26 O7 -168.1(11) . . . .
C25 C22 C26 O8 13.6(17) . . . .
C26 C22 C23 C24 176.6(11) . . . .
C26 C22 C25 C12 -178.5(11) . . . .
O9 C29 C40 C39 -2.5(17) . . . .
O9 C29 C40 C41 172.0(11) . . . .
O10 C28 O12 Ba2 -3.2(16) . . . .
O10 Li2 O16 O17 65(6) . . . .
O11 C29 C40 C39 179.0(11) . . . .
O11 C29 C40 C41 -6.4(17) . . . .
O11 Li2 O16 O17 -45(7) 2_454 . . .
C27 C17 C19 C7 -1(2) . . . .
C27 C17 C19 C28 177.9(12) . . . .
N6 C3 C7 C19 0.3(19) . . . .
C29 C40 C41 C42 -174.2(12) . . . .
C30 N1 C35 C36 1(2) . . . .
C31 N2 C32 C20 1(2) . . . .
C32 N2 C31 C15 -1.9(17) . . . .
C34 C33 C36 C35 -1(3) . . . .
C34 C33 C37 Ba2 -63(4) . . . 7_665
C34 C33 C37 O13 -169(3) . . . .
C34 C33 C37 O14 7(3) . . . .
C35 N1 C30 C34 -2(2) . . . .
C36 C33 C34 C30 0(4) . . . .
C36 C33 C37 Ba2 115(3) . . . 7_665
C36 C33 C37 O13 9(3) . . . .
C36 C33 C37 O14 -175.2(19) . . . .
Li1 O2 C8 O1 -162(3) 5_655 . . .
Li1 O2 C8 O1 -8.7(15) . . . .
Li1 O2 C8 C5 174.6(9) . . . .
Li1 O2 C8 C5 22(4) 5_655 . . .
Li1 O2 C8 Li1 -153(3) 5_655 . . .
Li1 O7 C26 Ba1 -84.4(14) 5 . . .
Li1 O7 C26 O8 -102.9(18) 5 . . .
Li1 O7 C26 C22 78.9(18) 5 . . .
O13 Li2 O16 O17 167(6) 7_655 . . .
C37 C33 C34 C30 178.4(17) . . . .
C37 C33 C36 C35 -178.7(15) . . . .
N7 C38 C39 C40 0.0 . . . .
C38 N7 C42 C41 0.0 . . . .
C38 C39 C40 C29 174.9(11) . . . .
C38 C39 C40 C41 0.0 . . . .
C39 C40 C41 C42 0.0 . . . .
C40 C41 C42 N7 0.0 . . . .
C42 N7 C38 C39 0.0 . . . .
Li2 O10 C28 Ba2 95.6(11) . . . .
Li2 O10 C28 C19 -82.6(15) . . . .
Li2 O10 C28 O12 98.3(17) . . . .
Li2 O11 C29 Ba1 -164(5) 2_455 . . .
Li2 O11 C29 O9 -165(4) 2_455 . . .
Li2 O11 C29 C40 14(5) 2_455 . . .
Li2 O13 C37 Ba2 102(2) 7_665 . . 7_665
Li2 O13 C37 C33 -106(2) 7_665 . . .
Li2 O13 C37 O14 80(4) 7_665 . . .

loop_
_platon_squeeze_void_nr
_platon_squeeze_void_average_x
_platon_squeeze_void_average_y
_platon_squeeze_void_average_z
_platon_squeeze_void_volume
_platon_squeeze_void_count_electrons
_platon_squeeze_void_content
1 0.590 0.207 0.250 404 85 ' '
2 0.556 0.293 0.750 403 85 ' '
3 0.499 0.164 0.586 12 0 ' '
4 -0.001 0.164 0.914 12 0 ' '
5 0.499 0.336 0.086 12 0 ' '
6 -0.001 0.336 0.414 12 0 ' '
7 0.910 0.707 0.250 405 85 ' '
8 -0.062 0.793 0.750 404 85 ' '
9 0.001 0.664 0.586 12 0 ' '
10 0.501 0.664 0.914 12 0 ' '
11 0.001 0.836 0.086 12 0 ' '
12 0.501 0.836 0.414 12 0 ' '

_cod_database_fobs_code 1561022
